data_8101507
loop_
_publ_author_name
'Yeap, Guan-Yeow'
'Sandro, Calogero'
'Teoh, Siang-Guan'
'Teo, Soon-Beng'

_publ_section_title
;
Crystal structure of 3-bromo-1-[(2-methylphenylimino)methyl]phenol, 
C14H12BrNO
;
_journal_issue 2
_journal_name_full 'Zeitschrift f\"ur Kristallographie - New Crystal Structures'
_journal_page_first 163
_journal_page_last 164
_journal_volume 214
_journal_year 1999
_chemical_formula_sum 'C14 H12 Br N O'
_chemical_formula_weight 290.16
_space_group_IT_number 14
_symmetry_cell_setting monoclinic
_symmetry_space_group_name_Hall '-P 2ybc'
_symmetry_space_group_name_H-M 'P 1 21/c 1'
_cell_angle_alpha 90.00
_cell_angle_beta 103.70(10)
_cell_angle_gamma 90.00
_cell_formula_units_Z 4
_cell_length_a 15.951(2)
_cell_length_b 4.6070(10)
_cell_length_c 17.294(2)
_cell_measurement_temperature 293(2)
_cell_volume 1234.7(3)
_diffrn_ambient_temperature 293(2)
_exptl_crystal_density_diffrn 1.561
_refine_ls_R_factor_obs 0.0359
_refine_ls_wR_factor_obs 0.1044
_cod_original_sg_symbol_H-M 'P 21/c'
_cod_database_code 8101507

loop_
_symmetry_equiv_pos_as_xyz
'x, y, z'
'-x, y+1/2, -z+1/2'
'-x, -y, -z'
'x, -y-1/2, z-1/2'

loop_
_atom_site_aniso_label
_atom_site_aniso_U_11
_atom_site_aniso_U_22
_atom_site_aniso_U_33
_atom_site_aniso_U_23
_atom_site_aniso_U_13
_atom_site_aniso_U_12
Br 0.0557(2) 0.0768(3) 0.0698(3) -0.00745(13) 0.00405(15) -0.01071(12)
O1 0.0526(11) 0.0713(13) 0.0664(12) -0.0112(9) 0.0242(9) -0.0057(8)
N1 0.0491(10) 0.0470(10) 0.0431(10) 0.0023(8) 0.0118(8) 0.0001(8)
C1 0.0497(12) 0.0515(13) 0.0439(12) 0.0030(10) 0.0056(9) -0.0008(10)
C2 0.067(2) 0.0545(14) 0.0392(13) -0.0027(10) 0.0087(11) 0.0038(12)
C3 0.0613(14) 0.0587(15) 0.0462(13) -0.0036(11) 0.0200(11) 0.0045(11)
C4 0.0498(12) 0.0475(12) 0.0442(12) 0.0036(10) 0.0133(9) 0.0053(10)
C5 0.0487(12) 0.0451(12) 0.0385(11) 0.0042(8) 0.0110(9) 0.0045(9)
C6 0.0479(12) 0.0500(13) 0.0461(12) -0.0003(10) 0.0119(10) 0.0041(10)
C7 0.0498(12) 0.0479(12) 0.0427(12) 0.0020(9) 0.0145(10) 0.0027(10)
C8 0.0517(13) 0.0412(11) 0.0387(11) 0.0059(8) 0.0107(9) 0.0004(9)
C9 0.0553(14) 0.0533(13) 0.0491(14) -0.0004(11) 0.0157(11) -0.0038(11)
C10 0.071(2) 0.0533(14) 0.0507(14) -0.0021(11) 0.0203(12) -0.0009(12)
C11 0.073(2) 0.0547(14) 0.052(2) -0.0061(12) 0.0017(13) -0.0041(14)
C12 0.0536(14) 0.0590(15) 0.059(2) 0.0020(12) 0.0015(12) -0.0058(12)
C13 0.0484(13) 0.0501(12) 0.0516(13) 0.0076(11) 0.0102(10) 0.0020(10)
C14 0.0490(15) 0.075(2) 0.075(2) 0.0000(15) 0.0215(14) -0.0037(13)

loop_
_atom_site_label
_atom_site_type_symbol
_atom_site_fract_x
_atom_site_fract_y
_atom_site_fract_z
_atom_site_U_iso_or_equiv
_atom_site_thermal_displace_type
_atom_site_occupancy
_atom_site_calc_flag
_atom_site_refinement_flags
_atom_site_disorder_group
Br Br 0.53410(2) 0.25874(6) 0.15180(2) 0.0692(2) Uani 1 d . .
O1 O 0.17555(13) -0.2372(4) 0.07203(14) 0.0618(5) Uani 1 d . .
N1 N 0.21958(12) -0.5465(4) -0.03745(11) 0.0463(4) Uani 1 d . .
C1 C 0.42056(15) 0.1013(5) 0.12473(13) 0.0493(5) Uani 1 d . .
C2 C 0.3616(2) 0.1910(6) 0.1665(2) 0.0543(6) Uani 1 d . .
C3 C 0.2794(2) 0.0769(6) 0.14777(14) 0.0542(6) Uani 1 d . .
C4 C 0.25531(15) -0.1297(5) 0.08757(14) 0.0468(5) Uani 1 d . .
C5 C 0.3163(2) -0.2174(5) 0.04510(14) 0.0440(5) Uani 1 d . .
C6 C 0.3990(2) -0.0989(5) 0.06460(14) 0.0479(5) Uani 1 d . .
C7 C 0.2937(2) -0.4297(5) -0.01838(13) 0.0462(5) Uani 1 d . .
C8 C 0.19553(9) -0.7509(3) -0.10014(8) 0.0439(5) Uani 1 d G .
C9 C 0.25241(8) -0.8555(4) -0.14327(10) 0.0520(5) Uani 1 d G .
C10 C 0.22394(10) -1.0528(4) -0.20466(9) 0.0573(6) Uani 1 d G .
C11 C 0.13859(11) -1.1456(4) -0.22293(9) 0.0623(7) Uani 1 d G .
C12 C 0.08172(8) -1.0411(4) -0.17980(10) 0.0591(6) Uani 1 d G .
C13 C 0.11019(9) -0.8437(4) -0.11840(9) 0.0503(5) Uani 1 d G .
C14 C 0.0470(2) -0.7360(8) -0.0714(3) 0.0653(8) Uani 1 d . .
H1O H 0.1756(27) -0.3688(103) 0.0326(27) 0.115(14) Uiso 1 d . .
H2 H 0.3764(19) 0.3291(70) 0.2070(19) 0.062(8) Uiso 1 d . .
H3 H 0.2368(18) 0.1301(67) 0.1755(17) 0.060(7) Uiso 1 d . .
H6 H 0.4405(18) -0.1612(65) 0.0322(17) 0.055(7) Uiso 1 d . .
H7 H 0.3395(20) -0.4896(65) -0.0455(18) 0.080(9) Uiso 1 d . .
H9 H 0.3121(21) -0.7932(59) -0.1312(19) 0.063(9) Uiso 1 d . .
H10 H 0.2649(20) -1.1363(69) -0.2351(18) 0.070(8) Uiso 1 d . .
H11 H 0.1176(24) -1.2720(55) -0.2640(22) 0.061(9) Uiso 1 d . .
H12 H 0.0205(20) -1.0966(71) -0.1910(18) 0.076(9) Uiso 1 d . .
H14A H 0.0057(31) -0.8407(94) -0.0779(26) 0.103(14) Uiso 1 d . .
H14B H 0.0683(30) -0.7658(63) -0.0078(29) 0.092(13) Uiso 1 d . .
H14C H 0.0374(23) -0.5267(108) -0.0798(22) 0.108(13) Uiso 1 d . .

loop_
_geom_bond_atom_site_label_1
_geom_bond_atom_site_label_2
_geom_bond_distance
_geom_bond_site_symmetry_2
_geom_bond_publ_flag
Br C1 1.904(3) . ?
O1 C4 1.332(4) . ?
N1 C7 1.270(3) . ?
N1 C8 1.418(2) . ?
C1 C6 1.371(4) . ?
C1 C2 1.379(4) . ?
C2 C3 1.378(4) . ?
C3 C4 1.396(4) . ?
C4 C5 1.409(4) . ?
C5 C6 1.393(4) . ?
C5 C7 1.451(4) . ?
C8 C9 1.39 . ?
C8 C13 1.39 . ?
C9 C10 1.39 . ?
C10 C11 1.39 . ?
C11 C12 1.39 . ?
C12 C13 1.39 . ?
C13 C14 1.519(4) . ?

loop_
_cod_related_entry_id
_cod_related_entry_database
_cod_related_entry_code
1 ChemSpider 30653856
